data_4319121
loop_
_publ_author_name
'Pierre Mialane'
'J\'er\^ome Marrot'
'Eric Rivi\`ere'
'J\'er\^ome Nebout'
'Gilbert Herv\'e'

_publ_section_title
;
 Structural Characterization and Magnetic Properties of Sandwich-Type
 Tungstoarsenate Complexes. Study of a Mixed-Valent VIV2/VV
 Heteropolyanion
;
_journal_name_full 'Inorganic Chemistry'
_journal_page_first 44
_journal_page_last 48
_journal_paper_doi 10.1021/ic000641v
_journal_volume 40
_journal_year 2001
_chemical_formula_sum 'As2 H46 K11 O92 V3 W18'
_chemical_formula_weight 5560.43
_chemical_name_systematic
; 
 ? 
;
_space_group_IT_number 62
_symmetry_cell_setting orthorhombic
_symmetry_space_group_name_Hall '-P 2ac 2n'
_symmetry_space_group_name_H-M 'P n m a'
_atom_sites_solution_hydrogens geom
_atom_sites_solution_primary direct
_atom_sites_solution_secondary difmap
_audit_creation_method SHELXL-97
_cell_angle_alpha 90.00
_cell_angle_beta 90.00
_cell_angle_gamma 90.00
_cell_formula_units_Z 4
_cell_length_a 30.6240(5)
_cell_length_b 14.9861(2)
_cell_length_c 19.2651(3)
_cell_measurement_reflns_used 37219
_cell_measurement_temperature 296(2)
_cell_volume 8841.4(2)
_computing_cell_refinement 'Bruker SMART'
_computing_data_collection 'Bruker SMART'
_computing_data_reduction 'Bruker SHELXTL'
_computing_molecular_graphics 'Bruker SHELXTL'
_computing_publication_material 'Bruker SHELXTL'
_computing_structure_refinement 'SHELXL-97 (Sheldrick, 1997)'
_computing_structure_solution 'SHELXS-97 (Sheldrick, 1990)'
_diffrn_ambient_temperature 296(2)
_diffrn_measured_fraction_theta_full 0.931
_diffrn_measured_fraction_theta_max 0.931
_diffrn_measurement_device_type 'CCD area detector'
_diffrn_measurement_method 'phi and omega scans'
_diffrn_radiation_monochromator graphite
_diffrn_radiation_source 'fine-focus sealed tube'
_diffrn_radiation_type MoK\a
_diffrn_radiation_wavelength 0.71073
_diffrn_reflns_av_R_equivalents 0.0794
_diffrn_reflns_av_sigmaI/netI 0.0578
_diffrn_reflns_limit_h_max 35
_diffrn_reflns_limit_h_min -40
_diffrn_reflns_limit_k_max 20
_diffrn_reflns_limit_k_min -20
_diffrn_reflns_limit_l_max 25
_diffrn_reflns_limit_l_min -23
_diffrn_reflns_number 58540
_diffrn_reflns_theta_full 29.59
_diffrn_reflns_theta_max 29.59
_diffrn_reflns_theta_min 1.25
_diffrn_standards_decay_% 0
_diffrn_standards_interval_count 0
_diffrn_standards_interval_time 0
_diffrn_standards_number 0
_exptl_absorpt_coefficient_mu 24.992
_exptl_absorpt_correction_T_max 0.4347
_exptl_absorpt_correction_T_min 0.0307
_exptl_absorpt_correction_type semi-empirical
_exptl_absorpt_process_details 'SADABS (Sheldrick, 1996)'
_exptl_crystal_colour brown
_exptl_crystal_density_diffrn 4.177
_exptl_crystal_density_method 'not measured'
_exptl_crystal_description needle
_exptl_crystal_F_000 9832
_exptl_crystal_size_max 0.46
_exptl_crystal_size_mid 0.08
_exptl_crystal_size_min 0.04
_refine_diff_density_max 2.808
_refine_diff_density_min -4.114
_refine_diff_density_rms 0.379
_refine_ls_extinction_method none
_refine_ls_goodness_of_fit_ref 1.101
_refine_ls_hydrogen_treatment mixed
_refine_ls_matrix_type full
_refine_ls_number_parameters 599
_refine_ls_number_reflns 11988
_refine_ls_number_restraints 2
_refine_ls_restrained_S_all 1.101
_refine_ls_R_factor_all 0.0741
_refine_ls_R_factor_gt 0.0469
_refine_ls_shift/su_max 0.059
_refine_ls_shift/su_mean 0.001
_refine_ls_structure_factor_coef Fsqd
_refine_ls_weighting_details 'calc w=1/[\s^2^(Fo^2^)+(0.0305P)^2^+173.6641P] where P=(Fo^2^+2Fc^2^)/3'
_refine_ls_weighting_scheme calc
_refine_ls_wR_factor_gt 0.0993
_refine_ls_wR_factor_ref 0.1097
_reflns_number_gt 8963
_reflns_number_total 11988
_reflns_threshold_expression >2sigma(I)
_cod_data_source_file ic000641v_3.cif
_cod_data_source_block K11[As2W18(VO)3O66].23H2O
_cod_depositor_comments
;
The following automatic conversions were performed:

'_symmetry_cell_setting' value 'Orthorhombic' changed to
'orthorhombic' according to the built-in table from CIF Core
dictionary named 'cif_core.dic' version 2.4.1 from 2010-06-29.

Automatic conversion script
Id: cif_fix_values 1646 2011-03-28 12:23:43Z adriana 
;
_cod_original_formula_sum 'H46 As2 K11 O92 V3 W18'
_cod_database_code 4319121

loop_
_symmetry_equiv_pos_as_xyz
'x, y, z'
'-x+1/2, -y, z+1/2'
'-x, y+1/2, -z'
'x+1/2, -y+1/2, -z+1/2'
'-x, -y, -z'
'x-1/2, y, -z-1/2'
'x, -y-1/2, z'
'-x-1/2, y-1/2, z-1/2'

loop_
_atom_site_label
_atom_site_type_symbol
_atom_site_fract_x
_atom_site_fract_y
_atom_site_fract_z
_atom_site_U_iso_or_equiv
_atom_site_adp_type
_atom_site_occupancy
_atom_site_symmetry_multiplicity
_atom_site_calc_flag
_atom_site_refinement_flags
_atom_site_disorder_assembly
_atom_site_disorder_group
W1 W 0.520038(15) 0.12457(3) 0.17243(2) 0.02002(10) Uani 1 1 d . . .
W2 W 0.609270(16) 0.01426(3) 0.10949(2) 0.02264(11) Uani 1 1 d . . .
W3 W 0.51168(2) 0.2500 0.00486(3) 0.01982(14) Uani 1 2 d S . .
W4 W 0.398458(16) -0.13706(3) 0.05472(2) 0.02227(11) Uani 1 1 d . . .
W5 W 0.615916(16) 0.12736(3) 0.26223(2) 0.02354(11) Uani 1 1 d . . .
W6 W 0.318541(18) 0.12677(3) 0.26484(3) 0.02811(12) Uani 1 1 d . . .
W7 W 0.313414(18) 0.01337(3) 0.41688(3) 0.02779(12) Uani 1 1 d . . .
W8 W 0.39946(2) 0.2500 0.54132(4) 0.02833(16) Uani 1 2 d S . .
W9 W 0.306027(18) 0.13673(3) 0.58216(2) 0.02659(12) Uani 1 1 d . . .
W10 W 0.406174(17) 0.12558(3) 0.37354(3) 0.02644(12) Uani 1 1 d . . .
As1 As 0.62044(5) 0.2500 0.10423(8) 0.0175(3) Uani 1 2 d S . .
As2 As 0.30098(5) 0.2500 0.42017(8) 0.0193(3) Uani 1 2 d S . .
V1 V 0.71749(14) 0.2500 0.2412(4) 0.0820(19) Uani 1 2 d S . .
V2A V 0.70730(15) 0.0743(4) 0.0151(2) 0.0457(12) Uani 0.67 1 d PD . .
V2B V 0.7092(3) 0.1303(9) 0.0389(7) 0.070(4) Uani 0.33 1 d PD . .
K1 K 0.5000 0.0000 0.0000 0.0402(10) Uani 1 2 d S . .
K2 K 0.41558(18) 0.2500 0.1865(3) 0.0571(14) Uani 1 2 d S . .
K3 K 0.51534(19) 0.2500 0.3448(3) 0.0567(14) Uani 1 2 d S . .
K4 K 0.58158(18) -0.2500 0.1586(2) 0.0444(11) Uani 1 2 d S . .
K5 K 0.29866(16) -0.2500 0.1308(3) 0.0493(12) Uani 1 2 d S . .
K6 K 0.42607(13) -0.0548(2) 0.25618(17) 0.0478(9) Uani 1 1 d . . .
K7 K 0.71520(11) -0.0066(3) 0.20859(19) 0.0486(9) Uani 1 1 d . . .
K8 K 0.5018(2) -0.2500 0.3018(3) 0.0631(16) Uani 1 2 d S . .
K9 K 0.5855(2) 0.0012(4) 0.4560(3) 0.0341(13) Uani 0.50 1 d P . .
O1 O 0.5503(3) 0.1088(6) 0.2572(4) 0.0233(17) Uani 1 1 d . . .
O2 O 0.5127(4) 0.2500 0.1936(6) 0.021(2) Uani 1 2 d S . .
O3 O 0.5088(3) 0.1626(5) 0.0778(4) 0.0218(17) Uani 1 1 d . . .
O4 O 0.5937(3) 0.1597(5) 0.1484(4) 0.0202(16) Uani 1 1 d . . .
O5 O 0.5445(3) 0.0183(5) 0.1367(4) 0.0247(18) Uani 1 1 d . . .
O6 O 0.4694(3) 0.0865(6) 0.1952(5) 0.030(2) Uani 1 1 d . . .
O7 O 0.6639(3) 0.0509(6) 0.0911(4) 0.0295(19) Uani 1 1 d . . .
O8 O 0.5892(3) 0.0559(5) 0.0209(4) 0.0236(17) Uani 1 1 d . . .
O9 O 0.6117(3) -0.1001(6) 0.0958(5) 0.034(2) Uani 1 1 d . . .
O10 O 0.6194(3) 0.0154(5) 0.2102(4) 0.0262(18) Uani 1 1 d . . .
O11 O 0.4583(4) 0.2500 -0.0256(6) 0.029(3) Uani 1 2 d S . .
O12 O 0.5363(3) 0.1601(5) -0.0536(4) 0.0249(18) Uani 1 1 d . . .
O13 O 0.5880(4) 0.2500 0.0260(5) 0.021(2) Uani 1 2 d S . .
O14 O 0.3993(3) -0.0632(6) 0.1240(4) 0.033(2) Uani 1 1 d . . .
O15 O 0.3417(3) -0.1416(6) 0.0311(4) 0.0281(19) Uani 1 1 d . . .
O16 O 0.3951(4) -0.2500 0.1054(6) 0.031(3) Uani 1 2 d S . .
O17 O 0.6705(3) 0.1595(6) 0.2373(5) 0.036(2) Uani 1 1 d . . .
O18 O 0.6229(3) 0.0860(7) 0.3454(5) 0.040(2) Uani 1 1 d . . .
O19 O 0.6016(4) 0.2500 0.2811(7) 0.029(3) Uani 1 2 d S . .
O20 O 0.2621(3) 0.1585(6) 0.2799(5) 0.038(2) Uani 1 1 d . . .
O21 O 0.3348(4) 0.2500 0.2493(6) 0.027(3) Uani 1 2 d S . .
O22 O 0.3110(3) 0.0152(6) 0.3154(4) 0.033(2) Uani 1 1 d . . .
O23 O 0.3826(3) 0.1092(6) 0.2828(4) 0.033(2) Uani 1 1 d . . .
O24 O 0.3319(2) 0.1595(5) 0.3823(4) 0.0201(16) Uani 1 1 d . . .
O25 O 0.3176(4) 0.0842(7) 0.1817(5) 0.048(3) Uani 1 1 d . . .
O26 O 0.2571(3) 0.0486(7) 0.4224(5) 0.038(2) Uani 1 1 d . . .
O27 O 0.3109(4) -0.1011(7) 0.4306(5) 0.052(3) Uani 1 1 d . . .
O28 O 0.3243(3) 0.0545(6) 0.5096(4) 0.033(2) Uani 1 1 d . . .
O29 O 0.3794(3) 0.0181(6) 0.4036(5) 0.032(2) Uani 1 1 d . . .
O30 O 0.4495(5) 0.2500 0.5815(8) 0.050(4) Uani 1 2 d S . .
O31 O 0.3709(3) 0.1600(6) 0.5943(4) 0.032(2) Uani 1 1 d . . .
O32 O 0.4089(3) 0.1633(6) 0.4689(5) 0.033(2) Uani 1 1 d . . .
O33 O 0.3257(4) 0.2500 0.5038(5) 0.023(2) Uani 1 2 d S . .
O34 O 0.3000(3) 0.0651(7) 0.6517(5) 0.043(2) Uani 1 1 d . . .
O35 O 0.2513(3) 0.1421(6) 0.5443(5) 0.033(2) Uani 1 1 d . . .
O36 O 0.2971(5) 0.2500 0.6314(7) 0.036(3) Uani 1 2 d S . .
O37 O 0.4590(3) 0.0881(7) 0.3617(5) 0.047(3) Uani 1 1 d . . .
O38 O 0.4152(4) 0.2500 0.3517(6) 0.028(3) Uani 1 2 d S . .
O39 O 0.7250(6) 0.2500 0.3305(9) 0.061(5) Uani 1 2 d S . .
O40 O 0.5025(4) -0.1390(6) 0.1853(5) 0.040(2) Uani 1 1 d . . .
O41 O 0.5912(4) -0.1381(8) 0.2753(6) 0.063(4) Uani 1 1 d . . .
O42 O 0.5213(6) -0.0522(10) 0.3426(9) 0.099(5) Uani 1 1 d . . .
O43 O 0.4141(6) -0.2500 0.2480(8) 0.056(4) Uani 1 2 d S . .
O44 O 0.3906(5) 0.1351(10) 0.0740(8) 0.088(5) Uani 1 1 d . . .
O45 O 0.4364(11) -0.1448(16) 0.3917(12) 0.200(13) Uani 1 1 d . . .
O46 O 0.3227(11) -0.118(2) 0.2174(17) 0.234(14) Uiso 1 1 d . . .
O47 O 0.4931(16) -0.090(3) 0.493(2) 0.34(2) Uiso 1 1 d . . .
O48 O 0.7121(16) -0.154(4) 0.116(3) 0.39(3) Uiso 1 1 d . . .
O49 O 0.711(3) 0.220(4) 0.083(4) 0.23(4) Uiso 0.33 1 d PD . .
O50 O 0.7053(4) -0.0254(8) -0.0331(7) 0.030(3) Uani 0.67 1 d PD . .
OW1 O 0.2124(5) 0.1111(6) 0.0834(5) 0.076(5) Uani 1 1 d . . .
OW2 O 0.8095(9) 0.2500 0.4173(13) 0.117(9) Uiso 1 2 d S . .
OW3 O 0.6545(13) 0.2500 0.640(2) 0.186(15) Uiso 1 2 d S . .
OW4 O 0.6486(18) 0.2500 0.457(3) 0.26(2) Uiso 1 2 d S . .
OW5 O 0.742(2) 0.2500 0.510(3) 0.30(3) Uiso 1 2 d S . .

loop_
_atom_site_aniso_label
_atom_site_aniso_U_11
_atom_site_aniso_U_22
_atom_site_aniso_U_33
_atom_site_aniso_U_23
_atom_site_aniso_U_13
_atom_site_aniso_U_12
W1 0.0216(2) 0.0180(2) 0.0205(2) 0.00155(18) 0.00221(17) -0.00100(18)
W2 0.0251(2) 0.0187(2) 0.0241(2) 0.00161(18) 0.00130(19) 0.00117(19)
W3 0.0217(3) 0.0188(3) 0.0189(3) 0.000 -0.0022(2) 0.000
W4 0.0253(2) 0.0220(2) 0.0195(2) -0.00191(18) -0.00007(18) 0.00127(19)
W5 0.0257(2) 0.0225(2) 0.0224(2) 0.00278(19) -0.00188(19) -0.00011(19)
W6 0.0352(3) 0.0267(3) 0.0224(2) -0.0032(2) -0.0005(2) 0.0009(2)
W7 0.0347(3) 0.0216(2) 0.0270(3) -0.0015(2) 0.0045(2) 0.0000(2)
W8 0.0292(4) 0.0349(4) 0.0209(3) 0.000 -0.0053(3) 0.000
W9 0.0343(3) 0.0266(3) 0.0189(2) 0.00285(19) 0.0010(2) 0.0006(2)
W10 0.0273(3) 0.0267(3) 0.0253(2) -0.0007(2) 0.0043(2) 0.0053(2)
As1 0.0220(8) 0.0162(8) 0.0145(7) 0.000 -0.0017(6) 0.000
As2 0.0243(8) 0.0185(8) 0.0151(7) 0.000 0.0012(6) 0.000
V1 0.033(2) 0.034(2) 0.179(6) 0.000 0.014(3) 0.000
V2A 0.032(2) 0.071(3) 0.034(2) 0.019(2) 0.0006(17) 0.003(2)
V2B 0.029(5) 0.093(9) 0.088(9) 0.056(8) 0.017(5) 0.011(6)
K1 0.055(3) 0.032(2) 0.033(2) 0.0035(18) -0.006(2) -0.012(2)
K2 0.046(3) 0.043(3) 0.082(4) 0.000 0.016(3) 0.000
K3 0.060(3) 0.055(3) 0.055(3) 0.000 0.020(3) 0.000
K4 0.066(3) 0.029(2) 0.039(2) 0.000 -0.004(2) 0.000
K5 0.042(3) 0.050(3) 0.056(3) 0.000 -0.003(2) 0.000
K6 0.076(3) 0.0313(17) 0.0362(17) -0.0016(13) 0.0033(16) -0.0005(17)
K7 0.0377(18) 0.056(2) 0.052(2) 0.0119(17) 0.0038(15) 0.0015(16)
K8 0.086(4) 0.067(4) 0.037(3) 0.000 -0.026(3) 0.000
K9 0.042(3) 0.039(3) 0.021(3) 0.017(2) 0.004(2) 0.011(3)
O1 0.025(4) 0.027(4) 0.018(4) 0.000(3) 0.000(3) -0.001(4)
O2 0.020(6) 0.023(6) 0.021(6) 0.000 -0.005(4) 0.000
O3 0.022(4) 0.020(4) 0.024(4) 0.000(3) 0.001(3) -0.002(3)
O4 0.028(4) 0.014(4) 0.018(4) -0.003(3) -0.001(3) 0.004(3)
O5 0.025(4) 0.020(4) 0.029(4) -0.004(3) 0.001(3) 0.000(3)
O6 0.031(5) 0.022(4) 0.038(5) 0.003(4) 0.007(4) 0.002(4)
O7 0.027(4) 0.032(5) 0.029(5) 0.005(4) -0.002(4) 0.005(4)
O8 0.030(4) 0.022(4) 0.019(4) -0.003(3) 0.001(3) 0.002(4)
O9 0.047(6) 0.019(4) 0.037(5) 0.004(4) 0.007(4) 0.004(4)
O10 0.033(5) 0.021(4) 0.024(4) 0.002(3) -0.003(4) 0.004(4)
O11 0.026(6) 0.033(7) 0.029(7) 0.000 -0.005(5) 0.000
O12 0.035(5) 0.018(4) 0.021(4) 0.003(3) -0.003(4) -0.007(4)
O13 0.025(6) 0.024(6) 0.015(5) 0.000 -0.002(4) 0.000
O14 0.047(6) 0.029(5) 0.021(4) -0.005(4) -0.002(4) 0.003(4)
O15 0.023(4) 0.030(5) 0.031(5) 0.004(4) 0.005(4) -0.001(4)
O16 0.051(8) 0.027(7) 0.015(6) 0.000 0.005(5) 0.000
O17 0.022(5) 0.028(5) 0.057(6) -0.004(4) -0.007(4) -0.001(4)
O18 0.051(6) 0.036(5) 0.033(5) 0.004(4) -0.005(4) 0.004(5)
O19 0.027(6) 0.017(6) 0.042(7) 0.000 -0.006(5) 0.000
O20 0.038(5) 0.032(5) 0.045(6) 0.008(4) -0.013(4) -0.012(4)
O21 0.026(6) 0.032(7) 0.023(6) 0.000 -0.005(5) 0.000
O22 0.054(6) 0.024(5) 0.022(4) -0.006(4) 0.011(4) -0.007(4)
O23 0.043(5) 0.031(5) 0.024(5) -0.004(4) 0.002(4) -0.002(4)
O24 0.022(4) 0.015(4) 0.024(4) -0.003(3) 0.001(3) -0.001(3)
O25 0.085(8) 0.036(6) 0.023(5) -0.003(4) -0.004(5) -0.001(6)
O26 0.034(5) 0.046(6) 0.035(5) -0.012(4) 0.005(4) -0.010(5)
O27 0.089(9) 0.023(5) 0.043(6) 0.002(4) 0.014(6) -0.002(6)
O28 0.046(6) 0.026(5) 0.026(5) 0.004(4) 0.006(4) 0.002(4)
O29 0.035(5) 0.023(5) 0.037(5) 0.001(4) 0.000(4) 0.003(4)
O30 0.037(8) 0.066(11) 0.047(9) 0.000 -0.024(7) 0.000
O31 0.043(5) 0.035(5) 0.019(4) 0.005(4) -0.009(4) 0.008(4)
O32 0.035(5) 0.032(5) 0.033(5) -0.005(4) 0.000(4) 0.003(4)
O33 0.030(6) 0.025(6) 0.014(5) 0.000 0.000(5) 0.000
O34 0.050(6) 0.045(6) 0.032(5) 0.017(5) 0.006(5) 0.010(5)
O35 0.030(5) 0.031(5) 0.038(5) -0.007(4) 0.010(4) 0.002(4)
O36 0.046(8) 0.031(7) 0.030(7) 0.000 0.005(6) 0.000
O37 0.041(6) 0.046(6) 0.053(7) -0.001(5) 0.010(5) 0.011(5)
O38 0.019(6) 0.024(6) 0.040(7) 0.000 -0.002(5) 0.000
O39 0.062(11) 0.050(10) 0.070(12) 0.000 0.013(9) 0.000
O40 0.058(7) 0.029(5) 0.033(5) -0.001(4) -0.015(5) -0.003(5)
O41 0.093(10) 0.051(7) 0.045(6) 0.023(5) -0.038(6) -0.027(7)
O42 0.116(13) 0.054(9) 0.126(13) 0.006(9) 0.014(11) 0.030(9)
O43 0.079(12) 0.051(10) 0.038(9) 0.000 -0.001(8) 0.000
O44 0.105(12) 0.084(11) 0.074(10) 0.005(8) -0.001(9) -0.019(9)
O45 0.35(4) 0.122(19) 0.126(19) -0.008(15) 0.00(2) 0.08(2)
O50 0.036(7) 0.020(6) 0.033(7) -0.005(6) -0.004(6) 0.006(6)
OW1 0.186(15) 0.013(5) 0.027(5) -0.016(4) 0.036(7) -0.019(7)

loop_
_atom_type_symbol
_atom_type_description
_atom_type_scat_dispersion_real
_atom_type_scat_dispersion_imag
_atom_type_scat_source
O O 0.0106 0.0060 'International Tables Vol C Tables 4.2.6.8 and 6.1.1.4'
K K 0.2009 0.2494 'International Tables Vol C Tables 4.2.6.8 and 6.1.1.4'
V V 0.3005 0.5294 'International Tables Vol C Tables 4.2.6.8 and 6.1.1.4'
As As 0.0499 2.0058 'International Tables Vol C Tables 4.2.6.8 and 6.1.1.4'
W W -0.8490 6.8722 'International Tables Vol C Tables 4.2.6.8 and 6.1.1.4'
H H 0.0000 0.0000 'International Tables Vol C Tables 4.2.6.8 and 6.1.1.4'

loop_
_geom_angle_atom_site_label_1
_geom_angle_atom_site_label_2
_geom_angle_atom_site_label_3
_geom_angle
_geom_angle_site_symmetry_1
_geom_angle_site_symmetry_3
_geom_angle_publ_flag
O6 W1 O5 100.0(4) . . ?
O6 W1 O1 100.4(4) . . ?
O5 W1 O1 90.8(4) . . ?
O6 W1 O2 99.5(4) . . ?
O5 W1 O2 160.1(4) . . ?
O1 W1 O2 89.8(4) . . ?
O6 W1 O3 100.3(4) . . ?
O5 W1 O3 88.6(3) . . ?
O1 W1 O3 159.1(3) . . ?
O2 W1 O3 83.8(4) . . ?
O6 W1 O4 172.3(3) . . ?
O5 W1 O4 74.7(3) . . ?
O1 W1 O4 74.3(3) . . ?
O2 W1 O4 86.3(4) . . ?
O3 W1 O4 85.4(3) . . ?
O6 W1 K2 50.9(3) . . ?
O5 W1 K2 142.5(3) . . ?
O1 W1 K2 114.9(3) . . ?
O2 W1 K2 52.7(3) . . ?
O3 W1 K2 76.6(2) . . ?
O4 W1 K2 136.29(19) . . ?
O6 W1 K3 84.6(3) . . ?
O5 W1 K3 138.3(3) . . ?
O1 W1 K3 47.9(3) . . ?
O2 W1 K3 48.3(3) . . ?
O3 W1 K3 131.7(2) . . ?
O4 W1 K3 95.57(19) . . ?
K2 W1 K3 69.85(13) . . ?
O6 W1 K1 85.2(3) . . ?
O5 W1 K1 48.9(2) . . ?
O1 W1 K1 139.5(2) . . ?
O2 W1 K1 129.2(3) . . ?
O3 W1 K1 46.0(2) . . ?
O4 W1 K1 95.20(18) . . ?
K2 W1 K1 99.81(9) . . ?
K3 W1 K1 168.69(9) . . ?
O9 W2 O7 103.4(4) . . ?
O9 W2 O8 101.6(4) . . ?
O7 W2 O8 91.3(4) . . ?
O9 W2 O10 98.7(4) . . ?
O7 W2 O10 92.6(4) . . ?
O8 W2 O10 157.8(3) . . ?
O9 W2 O5 96.3(4) . . ?
O7 W2 O5 160.3(4) . . ?
O8 W2 O5 84.8(3) . . ?
O10 W2 O5 84.2(3) . . ?
O9 W2 O4 166.3(4) . . ?
O7 W2 O4 88.2(3) . . ?
O8 W2 O4 85.2(3) . . ?
O10 W2 O4 73.1(3) . . ?
O5 W2 O4 72.3(3) . . ?
O9 W2 K7 87.6(3) . . ?
O7 W2 K7 47.6(3) . . ?
O8 W2 K7 138.7(2) . . ?
O10 W2 K7 50.7(3) . . ?
O5 W2 K7 134.7(2) . . ?
O4 W2 K7 95.1(2) . . ?
O9 W2 K1 84.4(3) . . ?
O7 W2 K1 134.3(3) . . ?
O8 W2 K1 43.4(2) . . ?
O10 W2 K1 131.2(3) . . ?
O5 W2 K1 47.3(2) . . ?
O4 W2 K1 92.77(19) . . ?
K7 W2 K1 171.98(6) . . ?
O11 W3 O12 99.9(4) . . ?
O11 W3 O12 99.9(4) . 7_565 ?
O12 W3 O12 89.7(5) . 7_565 ?
O11 W3 O3 101.8(4) . 7_565 ?
O12 W3 O3 158.2(3) . 7_565 ?
O12 W3 O3 88.2(3) 7_565 7_565 ?
O11 W3 O3 101.8(4) . . ?
O12 W3 O3 88.2(3) . . ?
O12 W3 O3 158.2(3) 7_565 . ?
O3 W3 O3 85.9(5) 7_565 . ?
O11 W3 O13 170.1(5) . . ?
O12 W3 O13 73.3(3) . . ?
O12 W3 O13 73.3(3) 7_565 . ?
O3 W3 O13 85.4(3) 7_565 . ?
O3 W3 O13 85.4(3) . . ?
O11 W3 K1 84.384(11) . . ?
O12 W3 K1 47.3(2) . . ?
O12 W3 K1 136.4(2) 7_565 . ?
O3 W3 K1 133.8(2) 7_565 . ?
O3 W3 K1 48.4(2) . . ?
O13 W3 K1 95.619(10) . . ?
O11 W3 K1 84.384(11) . 3_655 ?
O12 W3 K1 136.4(2) . 3_655 ?
O12 W3 K1 47.3(2) 7_565 3_655 ?
O3 W3 K1 48.4(2) 7_565 3_655 ?
O3 W3 K1 133.8(2) . 3_655 ?
O13 W3 K1 95.618(10) . 3_655 ?
K1 W3 K1 168.72(2) . 3_655 ?
O14 W4 O15 103.5(4) . . ?
O14 W4 O8 100.1(4) . 5_655 ?
O15 W4 O8 91.2(4) . 5_655 ?
O14 W4 O16 99.7(4) . . ?
O15 W4 O16 92.4(5) . . ?
O8 W4 O16 158.4(4) 5_655 . ?
O14 W4 O12 95.9(4) . 5_655 ?
O15 W4 O12 160.6(4) . 5_655 ?
O8 W4 O12 84.6(3) 5_655 5_655 ?
O16 W4 O12 84.9(5) . 5_655 ?
O14 W4 O13 166.5(4) . 5_655 ?
O15 W4 O13 88.6(4) . 5_655 ?
O8 W4 O13 85.4(3) 5_655 5_655 ?
O16 W4 O13 73.4(3) . 5_655 ?
O12 W4 O13 72.2(4) 5_655 5_655 ?
O14 W4 K5 90.0(3) . . ?
O15 W4 K5 45.7(3) . . ?
O8 W4 K5 136.8(3) 5_655 . ?
O16 W4 K5 51.5(4) . . ?
O12 W4 K5 136.3(2) 5_655 . ?
O13 W4 K5 94.4(2) 5_655 . ?
O14 W4 K1 81.9(3) . . ?
O15 W4 K1 136.7(3) . . ?
O8 W4 K1 46.0(2) 5_655 . ?
O16 W4 K1 129.6(4) . . ?
O12 W4 K1 45.3(2) 5_655 . ?
O13 W4 K1 93.5(2) 5_655 . ?
K5 W4 K1 171.86(6) . . ?
O18 W5 O17 103.2(5) . . ?
O18 W5 O19 101.3(5) . . ?
O17 W5 O19 90.3(5) . . ?
O18 W5 O10 99.2(4) . . ?
O17 W5 O10 92.4(4) . . ?
O19 W5 O10 158.1(4) . . ?
O18 W5 O1 96.7(4) . . ?
O17 W5 O1 160.1(4) . . ?
O19 W5 O1 85.1(4) . . ?
O10 W5 O1 84.9(3) . . ?
O18 W5 O4 167.0(4) . . ?
O17 W5 O4 88.0(4) . . ?
O19 W5 O4 85.0(4) . . ?
O10 W5 O4 73.4(3) . . ?
O1 W5 O4 72.4(3) . . ?
O18 W5 K7 87.9(3) . . ?
O17 W5 K7 47.6(3) . . ?
O19 W5 K7 137.8(4) . . ?
O10 W5 K7 50.4(3) . . ?
O1 W5 K7 135.1(2) . . ?
O4 W5 K7 94.99(19) . . ?
O18 W5 K3 83.6(3) . . ?
O17 W5 K3 135.2(3) . . ?
O19 W5 K3 45.4(4) . . ?
O10 W5 K3 130.7(3) . . ?
O1 W5 K3 46.1(2) . . ?
O4 W5 K3 93.1(2) . . ?
K7 W5 K3 171.56(9) . . ?
O25 W6 O20 103.2(5) . . ?
O25 W6 O21 102.3(5) . . ?
O20 W6 O21 91.1(5) . . ?
O25 W6 O22 98.3(4) . . ?
O20 W6 O22 91.8(4) . . ?
O21 W6 O22 157.9(4) . . ?
O25 W6 O23 97.4(5) . . ?
O20 W6 O23 159.4(4) . . ?
O21 W6 O23 84.3(4) . . ?
O22 W6 O23 85.3(4) . . ?
O25 W6 O24 167.0(4) . . ?
O20 W6 O24 87.5(4) . . ?
O21 W6 O24 84.6(4) . . ?
O22 W6 O24 73.7(3) . . ?
O23 W6 O24 72.0(3) . . ?
O25 W6 K7 85.1(4) . 6_556 ?
O20 W6 K7 47.1(3) . 6_556 ?
O21 W6 K7 137.8(3) . 6_556 ?
O22 W6 K7 51.6(3) . 6_556 ?
O23 W6 K7 136.5(3) . 6_556 ?
O24 W6 K7 97.20(19) . 6_556 ?
O25 W6 K2 79.9(4) . . ?
O20 W6 K2 132.7(3) . . ?
O21 W6 K2 43.6(3) . . ?
O22 W6 K2 134.9(3) . . ?
O23 W6 K2 51.0(3) . . ?
O24 W6 K2 98.3(2) . . ?
K7 W6 K2 164.44(11) 6_556 . ?
O27 W7 O26 103.7(5) . . ?
O27 W7 O28 100.6(4) . . ?
O26 W7 O28 91.0(4) . . ?
O27 W7 O22 99.4(4) . . ?
O26 W7 O22 91.1(4) . . ?
O28 W7 O22 158.8(4) . . ?
O27 W7 O29 95.6(5) . . ?
O26 W7 O29 160.7(4) . . ?
O28 W7 O29 86.2(4) . . ?
O22 W7 O29 85.0(4) . . ?
O27 W7 O24 166.1(4) . . ?
O26 W7 O24 88.5(4) . . ?
O28 W7 O24 85.6(3) . . ?
O22 W7 O24 73.4(3) . . ?
O29 W7 O24 72.2(3) . . ?
O27 W7 K7 89.1(4) . 6_556 ?
O26 W7 K7 46.9(3) . 6_556 ?
O28 W7 K7 137.8(3) . 6_556 ?
O22 W7 K7 49.3(3) . 6_556 ?
O29 W7 K7 134.0(3) . 6_556 ?
O24 W7 K7 94.7(2) . 6_556 ?
O27 W7 K9 83.4(4) . 5_656 ?
O26 W7 K9 136.7(3) . 5_656 ?
O28 W7 K9 46.0(3) . 5_656 ?
O22 W7 K9 130.5(3) . 5_656 ?
O29 W7 K9 45.8(3) . 5_656 ?
O24 W7 K9 92.2(2) . 5_656 ?
K7 W7 K9 172.39(11) 6_556 5_656 ?
O30 W8 O31 99.7(4) . . ?
O30 W8 O31 99.7(4) . 7_565 ?
O31 W8 O31 90.2(5) . 7_565 ?
O30 W8 O32 101.1(5) . . ?
O31 W8 O32 88.8(4) . . ?
O31 W8 O32 159.1(4) 7_565 . ?
O30 W8 O32 101.1(5) . 7_565 ?
O31 W8 O32 159.1(4) . 7_565 ?
O31 W8 O32 88.8(4) 7_565 7_565 ?
O32 W8 O32 84.7(6) . 7_565 ?
O30 W8 O33 170.9(6) . . ?
O31 W8 O33 74.1(3) . . ?
O31 W8 O33 74.1(3) 7_565 . ?
O32 W8 O33 85.6(3) . . ?
O32 W8 O33 85.6(3) 7_565 . ?
O30 W8 K9 83.41(10) . 3_656 ?
O31 W8 K9 138.7(3) . 3_656 ?
O31 W8 K9 49.1(3) 7_565 3_656 ?
O32 W8 K9 131.3(3) . 3_656 ?
O32 W8 K9 47.4(3) 7_565 3_656 ?
O33 W8 K9 96.89(10) . 3_656 ?
O30 W8 K9 83.41(10) . 5_656 ?
O31 W8 K9 49.1(3) . 5_656 ?
O31 W8 K9 138.7(3) 7_565 5_656 ?
O32 W8 K9 47.4(3) . 5_656 ?
O32 W8 K9 131.3(3) 7_565 5_656 ?
O33 W8 K9 96.89(10) . 5_656 ?
K9 W8 K9 165.94(19) 3_656 5_656 ?
O34 W9 O35 103.8(4) . . ?
O34 W9 O28 101.2(4) . . ?
O35 W9 O28 90.3(4) . . ?
O34 W9 O36 98.5(5) . . ?
O35 W9 O36 91.6(5) . . ?
O28 W9 O36 159.2(4) . . ?
O34 W9 O31 97.0(4) . . ?
O35 W9 O31 159.2(4) . . ?
O28 W9 O31 84.9(4) . . ?
O36 W9 O31 86.1(5) . . ?
O34 W9 O33 167.1(4) . . ?
O35 W9 O33 87.0(4) . . ?
O28 W9 O33 85.6(3) . . ?
O36 W9 O33 73.8(4) . . ?
O31 W9 O33 72.5(4) . . ?
O34 W9 K5 89.8(3) . 2 ?
O35 W9 K5 45.3(3) . 2 ?
O28 W9 K5 135.4(3) . 2 ?
O36 W9 K5 50.8(4) . 2 ?
O31 W9 K5 136.9(3) . 2 ?
O33 W9 K5 93.0(3) . 2 ?
O34 W9 K9 84.8(3) . 5_656 ?
O35 W9 K9 135.5(3) . 5_656 ?
O28 W9 K9 45.5(3) . 5_656 ?
O36 W9 K9 130.8(4) . 5_656 ?
O31 W9 K9 45.1(3) . 5_656 ?
O33 W9 K9 92.4(3) . 5_656 ?
K5 W9 K9 174.52(10) 2 5_656 ?
O37 W10 O29 99.7(5) . . ?
O37 W10 O23 101.1(4) . . ?
O29 W10 O23 90.4(4) . . ?
O37 W10 O32 100.4(4) . . ?
O29 W10 O32 88.7(4) . . ?
O23 W10 O32 158.3(4) . . ?
O37 W10 O38 98.7(5) . . ?
O29 W10 O38 161.4(4) . . ?
O23 W10 O38 88.8(4) . . ?
O32 W10 O38 85.3(5) . . ?
O37 W10 O24 172.6(4) . . ?
O29 W10 O24 75.0(3) . . ?
O23 W10 O24 74.0(3) . . ?
O32 W10 O24 84.8(3) . . ?
O38 W10 O24 86.9(4) . . ?
O37 W10 K6 60.7(4) . . ?
O29 W10 K6 68.0(3) . . ?
O23 W10 K6 52.3(3) . . ?
O32 W10 K6 144.9(3) . . ?
O38 W10 K6 124.6(4) . . ?
O24 W10 K6 112.06(19) . . ?
O37 W10 K9 83.6(4) . 5_656 ?
O29 W10 K9 48.8(3) . 5_656 ?
O23 W10 K9 138.8(3) . 5_656 ?
O32 W10 K9 47.1(3) . 5_656 ?
O38 W10 K9 131.3(4) . 5_656 ?
O24 W10 K9 96.4(2) . 5_656 ?
K6 W10 K9 99.02(11) . 5_656 ?
O37 W10 K3 47.8(4) . . ?
O29 W10 K3 145.7(3) . . ?
O23 W10 K3 105.0(3) . . ?
O32 W10 K3 87.5(3) . . ?
O38 W10 K3 51.6(3) . . ?
O24 W10 K3 138.33(19) . . ?
K6 W10 K3 97.28(8) . . ?
K9 W10 K3 107.84(13) 5_656 . ?
O37 W10 K2 88.1(4) . . ?
O29 W10 K2 133.6(3) . . ?
O23 W10 K2 43.4(3) . . ?
O32 W10 K2 135.1(3) . . ?
O38 W10 K2 49.8(4) . . ?
O24 W10 K2 91.9(2) . . ?
K6 W10 K2 76.96(7) . . ?
K9 W10 K2 171.63(11) 5_656 . ?
K3 W10 K2 65.86(11) . . ?
O4 As1 O4 97.8(5) 7_565 . ?
O4 As1 O13 98.3(3) 7_565 . ?
O4 As1 O13 98.3(3) . . ?
O33 As2 O24 98.2(4) . 7_565 ?
O33 As2 O24 98.2(4) . . ?
O24 As2 O24 97.3(5) 7_565 . ?
O39 V1 O17 97.7(6) . . ?
O39 V1 O17 97.7(6) . 7_565 ?
O17 V1 O17 86.5(5) . 7_565 ?
O39 V1 O20 96.5(6) . 4 ?
O17 V1 O20 165.8(6) . 4 ?
O17 V1 O20 91.1(4) 7_565 4 ?
O39 V1 O20 96.5(6) . 6_656 ?
O17 V1 O20 91.1(4) . 6_656 ?
O17 V1 O20 165.8(6) 7_565 6_656 ?
O20 V1 O20 87.7(5) 4 6_656 ?
O39 V1 K7 99.35(12) . . ?
O17 V1 K7 45.9(3) . . ?
O17 V1 K7 131.1(3) 7_565 . ?
O20 V1 K7 131.5(3) 4 . ?
O20 V1 K7 45.2(3) 6_656 . ?
O39 V1 K7 99.35(12) . 7_565 ?
O17 V1 K7 131.1(3) . 7_565 ?
O17 V1 K7 45.9(3) 7_565 7_565 ?
O20 V1 K7 45.2(3) 4 7_565 ?
O20 V1 K7 131.5(3) 6_656 7_565 ?
K7 V1 K7 161.3(2) . 7_565 ?
V2B V2A O50 176.5(10) . . ?
V2B V2A O26 80.3(8) . 6_656 ?
O50 V2A O26 100.5(6) . 6_656 ?
V2B V2A O7 81.0(8) . . ?
O50 V2A O7 102.3(6) . . ?
O26 V2A O7 91.8(4) 6_656 . ?
V2B V2A O15 79.6(8) . 5_655 ?
O50 V2A O15 99.6(5) . 5_655 ?
O26 V2A O15 159.9(5) 6_656 5_655 ?
O7 V2A O15 85.2(4) . 5_655 ?
V2B V2A O35 78.0(8) . 6_656 ?
O50 V2A O35 98.7(6) . 6_656 ?
O26 V2A O35 86.0(4) 6_656 6_656 ?
O7 V2A O35 159.0(5) . 6_656 ?
O15 V2A O35 89.7(4) 5_655 6_656 ?
V2B V2A K5 75.8(8) . 5_655 ?
O50 V2A K5 101.2(5) . 5_655 ?
O26 V2A K5 127.8(3) 6_656 5_655 ?
O7 V2A K5 128.3(3) . 5_655 ?
O15 V2A K5 45.7(3) 5_655 5_655 ?
O35 V2A K5 44.1(3) 6_656 5_655 ?
V2B V2A K7 79.1(8) . . ?
O50 V2A K7 103.9(5) . . ?
O26 V2A K7 46.8(3) 6_656 . ?
O7 V2A K7 45.2(3) . . ?
O15 V2A K7 128.2(3) 5_655 . ?
O35 V2A K7 130.2(3) 6_656 . ?
K5 V2A K7 154.91(18) 5_655 . ?
V2A V2B O49 176(3) . . ?
V2A V2B O26 72.3(8) . 6_656 ?
O49 V2B O26 106(3) . 6_656 ?
V2A V2B O35 75.0(9) . 6_656 ?
O49 V2B O35 108(3) . 6_656 ?
O26 V2B O35 83.5(5) 6_656 6_656 ?
V2A V2B O15 73.3(10) . 5_655 ?
O49 V2B O15 108(3) . 5_655 ?
O26 V2B O15 145.6(10) 6_656 5_655 ?
O35 V2B O15 87.6(6) 6_656 5_655 ?
V2A V2B O7 72.0(8) . . ?
O49 V2B O7 105(3) . . ?
O26 V2B O7 87.7(5) 6_656 . ?
O35 V2B O7 147.0(10) 6_656 . ?
O15 V2B O7 81.9(5) 5_655 . ?
V2A V2B O49 171.6(17) . 7_565 ?
O49 V2B O49 12(2) . 7_565 ?
O26 V2B O49 114.3(18) 6_656 7_565 ?
O35 V2B O49 100.1(18) 6_656 7_565 ?
O15 V2B O49 99.9(18) 5_655 7_565 ?
O7 V2B O49 112.4(17) . 7_565 ?
V2A V2B K5 89.8(9) . 5_655 ?
O49 V2B K5 94(3) . 5_655 ?
O26 V2B K5 130.6(5) 6_656 5_655 ?
O35 V2B K5 47.1(3) 6_656 5_655 ?
O15 V2B K5 48.8(3) 5_655 5_655 ?
O7 V2B K5 130.7(5) . 5_655 ?
O49 V2B K5 82.0(15) 7_565 5_655 ?
V2A V2B K7 86.8(8) . . ?
O49 V2B K7 90(3) . . ?
O26 V2B K7 48.8(3) 6_656 . ?
O35 V2B K7 132.3(5) 6_656 . ?
O15 V2B K7 129.1(5) 5_655 . ?
O7 V2B K7 47.3(3) . . ?
O49 V2B K7 101.4(14) 7_565 . ?
K5 V2B K7 176.5(5) 5_655 . ?
O12 K1 O12 180.0(5) 5_655 . ?
O12 K1 O3 124.3(2) 5_655 . ?
O12 K1 O3 55.7(2) . . ?
O12 K1 O3 55.7(2) 5_655 5_655 ?
O12 K1 O3 124.3(2) . 5_655 ?
O3 K1 O3 180.0(3) . 5_655 ?
O12 K1 O8 124.5(2) 5_655 . ?
O12 K1 O8 55.5(2) . . ?
O3 K1 O8 65.9(2) . . ?
O3 K1 O8 114.1(2) 5_655 . ?
O12 K1 O8 55.5(2) 5_655 5_655 ?
O12 K1 O8 124.5(2) . 5_655 ?
O3 K1 O8 114.1(2) . 5_655 ?
O3 K1 O8 65.9(2) 5_655 5_655 ?
O8 K1 O8 180.0(4) . 5_655 ?
O12 K1 O5 86.3(2) 5_655 . ?
O12 K1 O5 93.7(2) . . ?
O3 K1 O5 54.4(2) . . ?
O3 K1 O5 125.6(2) 5_655 . ?
O8 K1 O5 54.3(2) . . ?
O8 K1 O5 125.7(2) 5_655 . ?
O12 K1 O5 93.7(2) 5_655 5_655 ?
O12 K1 O5 86.3(2) . 5_655 ?
O3 K1 O5 125.6(2) . 5_655 ?
O3 K1 O5 54.4(2) 5_655 5_655 ?
O8 K1 O5 125.7(2) . 5_655 ?
O8 K1 O5 54.3(2) 5_655 5_655 ?
O5 K1 O5 180.0(3) . 5_655 ?
O12 K1 W3 150.36(17) 5_655 . ?
O12 K1 W3 29.64(17) . . ?
O3 K1 W3 30.04(15) . . ?
O3 K1 W3 149.96(15) 5_655 . ?
O8 K1 W3 67.51(16) . . ?
O8 K1 W3 112.49(16) 5_655 . ?
O5 K1 W3 80.95(15) . . ?
O5 K1 W3 99.05(15) 5_655 . ?
O12 K1 W3 29.64(17) 5_655 5_655 ?
O12 K1 W3 150.36(17) . 5_655 ?
O3 K1 W3 149.96(15) . 5_655 ?
O3 K1 W3 30.04(15) 5_655 5_655 ?
O8 K1 W3 112.49(16) . 5_655 ?
O8 K1 W3 67.51(16) 5_655 5_655 ?
O5 K1 W3 99.05(15) . 5_655 ?
O5 K1 W3 80.95(15) 5_655 5_655 ?
W3 K1 W3 180.00(2) . 5_655 ?
O12 K1 W1 99.09(16) 5_655 . ?
O12 K1 W1 80.91(16) . . ?
O3 K1 W1 29.05(15) . . ?
O3 K1 W1 150.95(15) 5_655 . ?
O8 K1 W1 65.72(15) . . ?
O8 K1 W1 114.28(15) 5_655 . ?
O5 K1 W1 28.55(15) . . ?
O5 K1 W1 151.45(15) 5_655 . ?
W3 K1 W1 58.811(12) . . ?
W3 K1 W1 121.189(12) 5_655 . ?
O12 K1 W1 80.91(16) 5_655 5_655 ?
O12 K1 W1 99.09(16) . 5_655 ?
O3 K1 W1 150.95(15) . 5_655 ?
O3 K1 W1 29.05(15) 5_655 5_655 ?
O8 K1 W1 114.28(15) . 5_655 ?
O8 K1 W1 65.72(15) 5_655 5_655 ?
O5 K1 W1 151.45(15) . 5_655 ?
O5 K1 W1 28.55(15) 5_655 5_655 ?
W3 K1 W1 121.189(12) . 5_655 ?
W3 K1 W1 58.811(12) 5_655 5_655 ?
W1 K1 W1 180.000(7) . 5_655 ?
O21 K2 O44 95.3(4) . . ?
O21 K2 O44 95.3(4) . 7_565 ?
O44 K2 O44 73.7(6) . 7_565 ?
O21 K2 O6 118.4(2) . 7_565 ?
O44 K2 O6 133.5(4) . 7_565 ?
O44 K2 O6 72.2(4) 7_565 7_565 ?
O21 K2 O6 118.4(2) . . ?
O44 K2 O6 72.2(4) . . ?
O44 K2 O6 133.5(4) 7_565 . ?
O6 K2 O6 111.9(4) 7_565 . ?
O21 K2 O2 151.3(4) . . ?
O44 K2 O2 107.5(4) . . ?
O44 K2 O2 107.5(4) 7_565 . ?
O6 K2 O2 56.00(19) 7_565 . ?
O6 K2 O2 56.00(19) . . ?
O21 K2 O23 54.8(2) . 7_565 ?
O44 K2 O23 143.4(4) . 7_565 ?
O44 K2 O23 87.4(3) 7_565 7_565 ?
O6 K2 O23 64.4(2) 7_565 7_565 ?
O6 K2 O23 137.6(3) . 7_565 ?
O2 K2 O23 108.0(3) . 7_565 ?
O21 K2 O23 54.8(2) . . ?
O44 K2 O23 87.4(3) . . ?
O44 K2 O23 143.4(4) 7_565 . ?
O6 K2 O23 137.6(3) 7_565 . ?
O6 K2 O23 64.4(2) . . ?
O2 K2 O23 108.0(3) . . ?
O23 K2 O23 89.9(4) 7_565 . ?
O21 K2 O38 63.8(3) . . ?
O44 K2 O38 138.9(3) . . ?
O44 K2 O38 138.9(3) 7_565 . ?
O6 K2 O38 86.8(2) 7_565 . ?
O6 K2 O38 86.8(2) . . ?
O2 K2 O38 87.6(3) . . ?
O23 K2 O38 51.5(2) 7_565 . ?
O23 K2 O38 51.5(2) . . ?
O21 K2 W1 143.56(17) . 7_565 ?
O44 K2 W1 118.5(4) . 7_565 ?
O44 K2 W1 82.6(4) 7_565 7_565 ?
O6 K2 W1 26.68(17) 7_565 7_565 ?
O6 K2 W1 86.8(2) . 7_565 ?
O2 K2 W1 31.17(6) . 7_565 ?
O23 K2 W1 88.8(2) 7_565 7_565 ?
O23 K2 W1 133.9(3) . 7_565 ?
O38 K2 W1 94.3(2) . 7_565 ?
O21 K2 W1 143.56(17) . . ?
O44 K2 W1 82.6(4) . . ?
O44 K2 W1 118.5(4) 7_565 . ?
O6 K2 W1 86.8(2) 7_565 . ?
O6 K2 W1 26.68(17) . . ?
O2 K2 W1 31.17(6) . . ?
O23 K2 W1 133.9(3) 7_565 . ?
O23 K2 W1 88.8(2) . . ?
O38 K2 W1 94.3(2) . . ?
W1 K2 W1 60.70(8) 7_565 . ?
O21 K2 W6 29.00(4) . . ?
O44 K2 W6 78.5(3) . . ?
O44 K2 W6 112.5(4) 7_565 . ?
O6 K2 W6 144.4(2) 7_565 . ?
O6 K2 W6 90.60(17) . . ?
O2 K2 W6 139.5(2) . . ?
O23 K2 W6 80.3(2) 7_565 . ?
O23 K2 W6 31.50(19) . . ?
O38 K2 W6 66.5(2) . . ?
W1 K2 W6 160.79(19) 7_565 . ?
W1 K2 W6 117.04(5) . . ?
O2 K3 O1 55.3(2) . 7_565 ?
O2 K3 O1 55.3(2) . . ?
O1 K3 O1 93.3(3) 7_565 . ?
O2 K3 O19 66.6(3) . . ?
O1 K3 O19 54.7(2) 7_565 . ?
O1 K3 O19 54.7(2) . . ?
O2 K3 O37 95.3(3) . . ?
O1 K3 O37 149.8(3) 7_565 . ?
O1 K3 O37 71.7(2) . . ?
O19 K3 O37 124.6(2) . . ?
O2 K3 O37 95.3(3) . 7_565 ?
O1 K3 O37 71.7(2) 7_565 7_565 ?
O1 K3 O37 149.8(3) . 7_565 ?
O19 K3 O37 124.6(2) . 7_565 ?
O37 K3 O37 108.2(4) . 7_565 ?
O2 K3 O38 90.9(4) . . ?
O1 K3 O38 113.1(3) 7_565 . ?
O1 K3 O38 113.1(3) . . ?
O19 K3 O38 157.6(4) . . ?
O37 K3 O38 54.5(2) . . ?
O37 K3 O38 54.5(2) 7_565 . ?
O2 K3 W1 29.74(5) . . ?
O1 K3 W1 80.8(2) 7_565 . ?
O1 K3 W1 28.84(16) . . ?
O19 K3 W1 66.4(2) . . ?
O37 K3 W1 73.6(2) . . ?
O37 K3 W1 121.0(3) 7_565 . ?
O38 K3 W1 94.3(2) . . ?
O2 K3 W1 29.74(5) . 7_565 ?
O1 K3 W1 28.84(16) 7_565 7_565 ?
O1 K3 W1 80.8(2) . 7_565 ?
O19 K3 W1 66.4(2) . 7_565 ?
O37 K3 W1 121.0(3) . 7_565 ?
O37 K3 W1 73.6(2) 7_565 7_565 ?
O38 K3 W1 94.3(2) . 7_565 ?
W1 K3 W1 58.98(8) . 7_565 ?
O2 K3 W10 96.9(2) . . ?
O1 K3 W10 138.7(2) 7_565 . ?
O1 K3 W10 92.89(18) . . ?
O19 K3 W10 147.58(14) . . ?
O37 K3 W10 25.29(19) . . ?
O37 K3 W10 82.9(2) 7_565 . ?
O38 K3 W10 29.57(7) . . ?
W1 K3 W10 85.40(9) . . ?
W1 K3 W10 113.23(15) 7_565 . ?
O2 K3 W10 96.9(2) . 7_565 ?
O1 K3 W10 92.89(18) 7_565 7_565 ?
O1 K3 W10 138.7(2) . 7_565 ?
O19 K3 W10 147.58(14) . 7_565 ?
O37 K3 W10 82.9(2) . 7_565 ?
O37 K3 W10 25.29(19) 7_565 7_565 ?
O38 K3 W10 29.57(6) . 7_565 ?
W1 K3 W10 113.23(15) . 7_565 ?
W1 K3 W10 85.40(9) 7_565 7_565 ?
W10 K3 W10 57.64(8) . 7_565 ?
O2 K3 W5 67.4(2) . 7_565 ?
O1 K3 W5 30.20(17) 7_565 7_565 ?
O1 K3 W5 79.4(2) . 7_565 ?
O19 K3 W5 28.02(4) . 7_565 ?
O37 K3 W5 151.2(2) . 7_565 ?
O37 K3 W5 96.73(19) 7_565 7_565 ?
O38 K3 W5 143.31(19) . 7_565 ?
W1 K3 W5 81.28(10) . 7_565 ?
W1 K3 W5 52.21(6) 7_565 7_565 ?
W10 K3 W5 164.23(17) . 7_565 ?
W10 K3 W5 120.71(4) 7_565 7_565 ?
O9 K4 O9 111.8(4) . 7 ?
O9 K4 O41 80.1(3) . . ?
O9 K4 O41 144.3(4) 7 . ?
O9 K4 O41 144.3(4) . 7 ?
O9 K4 O41 80.1(3) 7 7 ?
O41 K4 O41 73.0(4) . 7 ?
O9 K4 O11 75.2(3) . 5_655 ?
O9 K4 O11 75.2(3) 7 5_655 ?
O41 K4 O11 139.9(3) . 5_655 ?
O41 K4 O11 139.9(3) 7 5_655 ?
O9 K4 O40 144.6(3) . 7 ?
O9 K4 O40 83.7(3) 7 7 ?
O41 K4 O40 106.2(4) . 7 ?
O41 K4 O40 67.4(3) 7 7 ?
O11 K4 O40 78.8(3) 5_655 7 ?
O9 K4 O40 83.7(3) . . ?
O9 K4 O40 144.6(3) 7 . ?
O41 K4 O40 67.4(3) . . ?
O41 K4 O40 106.2(4) 7 . ?
O11 K4 O40 78.8(3) 5_655 . ?
O40 K4 O40 67.8(4) 7 . ?
O9 K4 K8 124.0(2) . . ?
O9 K4 K8 124.0(2) 7 . ?
O41 K4 K8 58.2(3) . . ?
O41 K4 K8 58.2(3) 7 . ?
O11 K4 K8 113.0(3) 5_655 . ?
O40 K4 K8 48.1(2) 7 . ?
O40 K4 K8 48.1(2) . . ?
O46 K5 O46 94.5(14) . 7 ?
O46 K5 O35 161.8(8) . 8_655 ?
O46 K5 O35 95.5(7) 7 8_655 ?
O46 K5 O35 95.5(7) . 2_554 ?
O46 K5 O35 161.8(8) 7 2_554 ?
O35 K5 O35 71.1(4) 8_655 2_554 ?
O46 K5 O15 135.5(8) . 7 ?
O46 K5 O15 82.7(7) 7 7 ?
O35 K5 O15 61.2(3) 8_655 7 ?
O35 K5 O15 100.5(3) 2_554 7 ?
O46 K5 O15 82.7(7) . . ?
O46 K5 O15 135.5(8) 7 . ?
O35 K5 O15 100.5(3) 8_655 . ?
O35 K5 O15 61.2(3) 2_554 . ?
O15 K5 O15 69.7(4) 7 . ?
O46 K5 O36 105.7(7) . 2_554 ?
O46 K5 O36 105.7(7) 7 2_554 ?
O35 K5 O36 56.8(3) 8_655 2_554 ?
O35 K5 O36 56.8(3) 2_554 2_554 ?
O15 K5 O36 117.9(3) 7 2_554 ?
O15 K5 O36 117.9(3) . 2_554 ?
O46 K5 O16 80.3(7) . . ?
O46 K5 O16 80.3(7) 7 . ?
O35 K5 O16 116.4(3) 8_655 . ?
O35 K5 O16 116.4(3) 2_554 . ?
O15 K5 O16 55.3(2) 7 . ?
O15 K5 O16 55.3(2) . . ?
O36 K5 O16 170.8(4) 2_554 . ?
O46 K5 V2B 156.0(7) . 3_645 ?
O46 K5 V2B 102.0(8) 7 3_645 ?
O35 K5 V2B 32.9(3) 8_655 3_645 ?
O35 K5 V2B 73.7(3) 2_554 3_645 ?
O15 K5 V2B 33.3(3) 7 3_645 ?
O15 K5 V2B 73.3(3) . 3_645 ?
O36 K5 V2B 86.5(3) 2_554 3_645 ?
O16 K5 V2B 85.5(3) . 3_645 ?
O46 K5 V2B 102.0(8) . 5_655 ?
O46 K5 V2B 156.0(7) 7 5_655 ?
O35 K5 V2B 73.7(3) 8_655 5_655 ?
O35 K5 V2B 32.9(3) 2_554 5_655 ?
O15 K5 V2B 73.3(3) 7 5_655 ?
O15 K5 V2B 33.3(3) . 5_655 ?
O36 K5 V2B 86.5(3) 2_554 5_655 ?
O16 K5 V2B 85.5(3) . 5_655 ?
V2B K5 V2B 57.4(5) 3_645 5_655 ?
O46 K5 W9 136.2(7) . 8_655 ?
O46 K5 W9 93.2(7) 7 8_655 ?
O35 K5 W9 27.9(2) 8_655 8_655 ?
O35 K5 W9 69.1(2) 2_554 8_655 ?
O15 K5 W9 88.24(19) 7 8_655 ?
O15 K5 W9 119.2(2) . 8_655 ?
O36 K5 W9 31.28(13) 2_554 8_655 ?
O16 K5 W9 143.44(18) . 8_655 ?
V2B K5 W9 60.55(17) 3_645 8_655 ?
V2B K5 W9 86.8(2) 5_655 8_655 ?
O46 K5 W9 93.2(7) . 2_554 ?
O46 K5 W9 136.2(7) 7 2_554 ?
O35 K5 W9 69.1(2) 8_655 2_554 ?
O35 K5 W9 27.9(2) 2_554 2_554 ?
O15 K5 W9 119.2(2) 7 2_554 ?
O15 K5 W9 88.24(19) . 2_554 ?
O36 K5 W9 31.28(13) 2_554 2_554 ?
O16 K5 W9 143.44(18) . 2_554 ?
V2B K5 W9 86.8(2) 3_645 2_554 ?
V2B K5 W9 60.55(17) 5_655 2_554 ?
W9 K5 W9 53.88(7) 8_655 2_554 ?
O14 K6 O6 77.2(3) . . ?
O14 K6 O23 93.9(3) . . ?
O6 K6 O23 68.8(3) . . ?
O14 K6 O45 148.4(6) . . ?
O6 K6 O45 132.4(7) . . ?
O23 K6 O45 106.6(5) . . ?
O14 K6 O43 82.2(4) . . ?
O6 K6 O43 142.9(4) . . ?
O23 K6 O43 143.9(4) . . ?
O45 K6 O43 66.9(6) . . ?
O14 K6 O40 77.6(3) . . ?
O6 K6 O40 75.7(3) . . ?
O23 K6 O40 144.5(3) . . ?
O45 K6 O40 97.3(6) . . ?
O43 K6 O40 69.8(4) . . ?
O14 K6 O37 138.6(3) . . ?
O6 K6 O37 66.1(3) . . ?
O23 K6 O37 56.0(3) . . ?
O45 K6 O37 72.7(6) . . ?
O43 K6 O37 139.0(4) . . ?
O40 K6 O37 109.6(3) . . ?
O14 K6 O29 133.5(3) . . ?
O6 K6 O29 108.3(3) . . ?
O23 K6 O29 50.7(2) . . ?
O45 K6 O29 56.5(5) . . ?
O43 K6 O29 108.3(4) . . ?
O40 K6 O29 148.9(3) . . ?
O37 K6 O29 50.5(2) . . ?
O14 K6 O42 137.5(4) . . ?
O6 K6 O42 77.6(3) . . ?
O23 K6 O42 107.9(3) . . ?
O45 K6 O42 58.3(7) . . ?
O43 K6 O42 98.4(4) . . ?
O40 K6 O42 63.4(3) . . ?
O37 K6 O42 52.3(3) . . ?
O29 K6 O42 86.9(3) . . ?
O14 K6 O46 59.4(6) . . ?
O6 K6 O46 124.8(6) . . ?
O23 K6 O46 81.1(6) . . ?
O45 K6 O46 99.6(9) . . ?
O43 K6 O46 66.0(7) . . ?
O40 K6 O46 120.8(6) . . ?
O37 K6 O46 129.6(6) . . ?
O29 K6 O46 83.1(6) . . ?
O42 K6 O46 157.5(6) . . ?
O14 K6 W10 125.8(2) . . ?
O6 K6 W10 76.8(2) . . ?
O23 K6 W10 32.05(18) . . ?
O45 K6 W10 78.7(4) . . ?
O43 K6 W10 139.6(3) . . ?
O40 K6 W10 137.8(2) . . ?
O37 K6 W10 28.87(18) . . ?
O29 K6 W10 31.57(15) . . ?
O42 K6 W10 79.9(3) . . ?
O46 K6 W10 101.1(6) . . ?
O14 K6 K8 111.5(2) . . ?
O6 K6 K8 113.1(2) . . ?
O23 K6 K8 154.4(2) . . ?
O45 K6 K8 52.0(5) . . ?
O43 K6 K8 48.1(4) . . ?
O40 K6 K8 46.3(2) . . ?
O37 K6 K8 100.3(2) . . ?
O29 K6 K8 108.15(19) . . ?
O42 K6 K8 51.0(3) . . ?
O46 K6 K8 113.7(6) . . ?
W10 K6 K8 122.33(12) . . ?
O20 K7 O34 105.8(3) 6_656 5_656 ?
O20 K7 O48 137.3(11) 6_656 . ?
O34 K7 O48 110.3(11) 5_656 . ?
O20 K7 O7 94.4(3) 6_656 . ?
O34 K7 O7 137.6(3) 5_656 . ?
O48 K7 O7 73.7(11) . . ?
O20 K7 O17 58.7(3) 6_656 . ?
O34 K7 O17 90.4(3) 5_656 . ?
O48 K7 O17 140.5(11) . . ?
O7 K7 O17 68.7(3) . . ?
O20 K7 O26 66.8(3) 6_656 6_656 ?
O34 K7 O26 163.5(3) 5_656 6_656 ?
O48 K7 O26 72.2(11) . 6_656 ?
O7 K7 O26 58.8(3) . 6_656 ?
O17 K7 O26 97.4(3) . 6_656 ?
O20 K7 O10 113.6(3) 6_656 . ?
O34 K7 O10 82.1(3) 5_656 . ?
O48 K7 O10 93.4(10) . . ?
O7 K7 O10 55.5(2) . . ?
O17 K7 O10 55.4(2) . . ?
O26 K7 O10 114.2(3) 6_656 . ?
O20 K7 O22 55.0(3) 6_656 6_656 ?
O34 K7 O22 109.7(3) 5_656 6_656 ?
O48 K7 O22 91.2(10) . 6_656 ?
O7 K7 O22 112.4(3) . 6_656 ?
O17 K7 O22 113.6(3) . 6_656 ?
O26 K7 O22 53.8(2) 6_656 6_656 ?
O10 K7 O22 164.9(3) . 6_656 ?
O20 K7 W6 27.6(2) 6_656 6_656 ?
O34 K7 W6 99.8(2) 5_656 6_656 ?
O48 K7 W6 121.6(10) . 6_656 ?
O7 K7 W6 113.9(2) . 6_656 ?
O17 K7 W6 85.14(19) . 6_656 ?
O26 K7 W6 66.62(19) 6_656 6_656 ?
O10 K7 W6 140.5(2) . 6_656 ?
O22 K7 W6 30.75(17) 6_656 6_656 ?
O20 K7 W2 113.4(2) 6_656 . ?
O34 K7 W2 111.1(2) 5_656 . ?
O48 K7 W2 73.6(10) . . ?
O7 K7 W2 27.31(17) . . ?
O17 K7 W2 67.64(19) . . ?
O26 K7 W2 85.31(19) 6_656 . ?
O10 K7 W2 30.97(16) . . ?
O22 K7 W2 139.13(19) 6_656 . ?
W6 K7 W2 138.10(10) 6_656 . ?
O20 K7 W5 85.6(2) 6_656 . ?
O34 K7 W5 77.0(2) 5_656 . ?
O48 K7 W5 123.8(10) . . ?
O7 K7 W5 67.59(18) . . ?
O17 K7 W5 27.41(18) . . ?
O26 K7 W5 115.8(2) 6_656 . ?
O10 K7 W5 30.71(16) . . ?
O22 K7 W5 140.6(2) 6_656 . ?
W6 K7 W5 110.81(10) 6_656 . ?
W2 K7 W5 53.46(5) . . ?
O20 K7 V2B 68.4(3) 6_656 . ?
O34 K7 V2B 161.5(3) 5_656 . ?
O48 K7 V2B 83.0(11) . . ?
O7 K7 V2B 32.1(2) . . ?
O17 K7 V2B 71.5(3) . . ?
O26 K7 V2B 31.6(2) 6_656 . ?
O10 K7 V2B 84.4(2) . . ?
O22 K7 V2B 81.8(2) 6_656 . ?
W6 K7 V2B 82.7(2) 6_656 . ?
W2 K7 V2B 59.19(17) . . ?
W5 K7 V2B 84.93(19) . . ?
O30 K8 O40 131.7(3) 5_656 7 ?
O30 K8 O40 131.7(3) 5_656 . ?
O40 K8 O40 73.1(4) 7 . ?
O30 K8 O43 144.7(5) 5_656 . ?
O40 K8 O43 73.6(3) 7 . ?
O40 K8 O43 73.6(3) . . ?
O30 K8 O45 83.8(6) 5_656 7 ?
O40 K8 O45 98.7(5) 7 7 ?
O40 K8 O45 139.6(7) . 7 ?
O43 K8 O45 66.2(6) . 7 ?
O30 K8 O45 83.8(6) 5_656 . ?
O40 K8 O45 139.6(7) 7 . ?
O40 K8 O45 98.7(5) . . ?
O43 K8 O45 66.2(6) . . ?
O45 K8 O45 61.5(11) 7 . ?
O30 K8 O42 71.6(3) 5_656 . ?
O40 K8 O42 140.0(4) 7 . ?
O40 K8 O42 68.6(4) . . ?
O43 K8 O42 105.6(3) . . ?
O45 K8 O42 117.9(6) 7 . ?
O45 K8 O42 59.8(7) . . ?
O30 K8 O42 71.6(3) 5_656 7 ?
O40 K8 O42 68.6(4) 7 7 ?
O40 K8 O42 140.0(4) . 7 ?
O43 K8 O42 105.6(3) . 7 ?
O45 K8 O42 59.8(7) 7 7 ?
O45 K8 O42 117.9(6) . 7 ?
O42 K8 O42 143.1(6) . 7 ?
O30 K8 O41 70.4(4) 5_656 . ?
O40 K8 O41 100.1(4) 7 . ?
O40 K8 O41 63.9(3) . . ?
O43 K8 O41 136.8(3) . . ?
O45 K8 O41 154.1(6) 7 . ?
O45 K8 O41 111.8(7) . . ?
O42 K8 O41 52.4(4) . . ?
O42 K8 O41 111.6(4) 7 . ?
O30 K8 O41 70.4(4) 5_656 7 ?
O40 K8 O41 63.9(3) 7 7 ?
O40 K8 O41 100.1(4) . 7 ?
O43 K8 O41 136.8(3) . 7 ?
O45 K8 O41 111.8(7) 7 7 ?
O45 K8 O41 154.1(6) . 7 ?
O42 K8 O41 111.6(4) . 7 ?
O42 K8 O41 52.4(4) 7 7 ?
O41 K8 O41 62.1(5) . 7 ?
O30 K8 K4 104.9(4) 5_656 . ?
O40 K8 K4 52.7(3) 7 . ?
O40 K8 K4 52.7(3) . . ?
O43 K8 K4 110.4(4) . . ?
O45 K8 K4 148.4(5) 7 . ?
O45 K8 K4 148.4(5) . . ?
O42 K8 K4 93.5(3) . . ?
O42 K8 K4 93.5(3) 7 . ?
O41 K8 K4 47.5(2) . . ?
O41 K8 K4 47.5(2) 7 . ?
O30 K8 K6 121.69(19) 5_656 . ?
O40 K8 K6 106.0(2) 7 . ?
O40 K8 K6 50.7(2) . . ?
O43 K8 K6 49.71(9) . . ?
O45 K8 K6 97.2(6) 7 . ?
O45 K8 K6 49.1(4) . . ?
O42 K8 K6 56.6(3) . . ?
O42 K8 K6 153.8(4) 7 . ?
O41 K8 K6 94.6(2) . . ?
O41 K8 K6 150.1(3) 7 . ?
K4 K8 K6 103.26(12) . . ?
O18 K9 O32 140.3(4) . 5_656 ?
O18 K9 O29 127.8(4) . 5_656 ?
O32 K9 O29 55.0(3) 5_656 5_656 ?
O18 K9 O31 86.2(3) . 5_656 ?
O32 K9 O31 55.2(3) 5_656 5_656 ?
O29 K9 O31 93.2(3) 5_656 5_656 ?
O18 K9 O47 113.5(10) . 5_656 ?
O32 K9 O47 105.6(10) 5_656 5_656 ?
O29 K9 O47 92.0(10) 5_656 5_656 ?
O31 K9 O47 149.7(10) 5_656 5_656 ?
O18 K9 O28 85.1(3) . 5_656 ?
O32 K9 O28 65.7(3) 5_656 5_656 ?
O29 K9 O28 54.7(3) 5_656 5_656 ?
O31 K9 O28 54.2(3) 5_656 5_656 ?
O47 K9 O28 145.2(10) 5_656 5_656 ?
O18 K9 O42 80.4(4) . . ?
O32 K9 O42 100.0(4) 5_656 . ?
O29 K9 O42 151.0(4) 5_656 . ?
O31 K9 O42 80.8(3) 5_656 . ?
O47 K9 O42 80.2(10) 5_656 . ?
O28 K9 O42 133.5(4) 5_656 . ?
O18 K9 O47 137.4(9) . . ?
O32 K9 O47 65.0(9) 5_656 . ?
O29 K9 O47 94.5(9) 5_656 . ?
O31 K9 O47 97.2(9) 5_656 . ?
O47 K9 O47 52.7(15) 5_656 . ?
O28 K9 O47 130.6(9) 5_656 . ?
O42 K9 O47 58.6(9) . . ?
O18 K9 W8 114.9(3) . 5_656 ?
O32 K9 W8 29.69(18) 5_656 5_656 ?
O29 K9 W8 81.0(2) 5_656 5_656 ?
O31 K9 W8 29.49(19) 5_656 5_656 ?
O47 K9 W8 123.1(9) 5_656 5_656 ?
O28 K9 W8 66.6(2) 5_656 5_656 ?
O42 K9 W8 80.1(3) . 5_656 ?
O47 K9 W8 71.6(8) . 5_656 ?
O18 K9 W10 151.4(3) . 5_656 ?
O32 K9 W10 29.49(18) 5_656 5_656 ?
O29 K9 W10 29.24(18) 5_656 5_656 ?
O31 K9 W10 80.9(2) 5_656 5_656 ?
O47 K9 W10 89.4(9) 5_656 5_656 ?
O28 K9 W10 66.61(19) 5_656 5_656 ?
O42 K9 W10 122.1(3) . 5_656 ?
O47 K9 W10 70.0(8) . 5_656 ?
W8 K9 W10 58.94(8) 5_656 5_656 ?
O18 K9 W7 100.4(3) . 5_656 ?
O32 K9 W7 66.0(2) 5_656 5_656 ?
O29 K9 W7 29.95(19) 5_656 5_656 ?
O31 K9 W7 78.6(2) 5_656 5_656 ?
O47 K9 W7 117.4(9) 5_656 5_656 ?
O28 K9 W7 27.78(17) 5_656 5_656 ?
O42 K9 W7 159.3(3) . 5_656 ?
O47 K9 W7 121.9(8) . 5_656 ?
W8 K9 W7 80.87(10) 5_656 5_656 ?
W10 K9 W7 52.03(7) 5_656 5_656 ?
O18 K9 W9 75.4(2) . 5_656 ?
O32 K9 W9 66.2(2) 5_656 5_656 ?
O29 K9 W9 79.2(2) 5_656 5_656 ?
O31 K9 W9 29.42(19) 5_656 5_656 ?
O47 K9 W9 170.4(9) 5_656 5_656 ?
O28 K9 W9 27.91(18) 5_656 5_656 ?
O42 K9 W9 105.7(3) . 5_656 ?
O47 K9 W9 123.7(8) . 5_656 ?
W8 K9 W9 52.10(8) 5_656 5_656 ?
W10 K9 W9 81.01(10) 5_656 5_656 ?
W7 K9 W9 55.39(8) 5_656 5_656 ?
W1 O1 W5 120.6(4) . . ?
W1 O1 K3 103.2(3) . . ?
W5 O1 K3 103.7(3) . . ?
W1 O2 W1 152.2(6) 7_565 . ?
W1 O2 K3 102.0(3) 7_565 . ?
W1 O2 K3 102.0(3) . . ?
W1 O2 K2 96.1(3) 7_565 . ?
W1 O2 K2 96.1(3) . . ?
K3 O2 K2 94.2(4) . . ?
W3 O3 W1 151.5(4) . . ?
W3 O3 K1 101.6(3) . . ?
W1 O3 K1 104.9(3) . . ?
As1 O4 W5 117.8(4) . . ?
As1 O4 W2 117.1(4) . . ?
W5 O4 W2 92.7(3) . . ?
As1 O4 W1 134.1(4) . . ?
W5 O4 W1 92.7(3) . . ?
W2 O4 W1 92.8(3) . . ?
W1 O5 W2 120.1(4) . . ?
W1 O5 K1 102.6(3) . . ?
W2 O5 K1 102.3(3) . . ?
W1 O6 K6 143.2(4) . . ?
W1 O6 K2 102.4(4) . . ?
K6 O6 K2 113.1(3) . . ?
W2 O7 V2A 144.5(5) . . ?
W2 O7 V2B 152.8(6) . . ?
V2A O7 V2B 27.0(4) . . ?
W2 O7 K7 105.1(4) . . ?
V2A O7 K7 105.3(4) . . ?
V2B O7 K7 100.7(5) . . ?
W2 O8 W4 144.3(5) . 5_655 ?
W2 O8 K1 109.4(3) . . ?
W4 O8 K1 105.2(3) 5_655 . ?
W2 O9 K4 137.4(5) . . ?
W5 O10 W2 120.3(4) . . ?
W5 O10 K7 98.9(3) . . ?
W2 O10 K7 98.3(3) . . ?
W3 O11 K4 135.3(6) . 5_655 ?
W3 O12 W4 121.0(4) . 5_655 ?
W3 O12 K1 103.1(3) . . ?
W4 O12 K1 104.3(3) 5_655 . ?
As1 O13 W4 117.3(4) . 3_655 ?
As1 O13 W4 117.3(4) . 5_655 ?
W4 O13 W4 92.9(4) 3_655 5_655 ?
As1 O13 W3 133.3(6) . . ?
W4 O13 W3 93.5(3) 3_655 . ?
W4 O13 W3 93.5(3) 5_655 . ?
W4 O14 K6 140.0(5) . . ?
W4 O15 V2A 144.4(5) . 5_655 ?
W4 O15 V2B 153.0(6) . 5_655 ?
V2A O15 V2B 27.1(4) 5_655 5_655 ?
W4 O15 K5 107.4(4) . . ?
V2A O15 K5 103.8(4) 5_655 . ?
V2B O15 K5 97.9(4) 5_655 . ?
W4 O16 W4 119.7(6) 7 . ?
W4 O16 K5 97.7(4) 7 . ?
W4 O16 K5 97.7(4) . . ?
W5 O17 V1 147.8(6) . . ?
W5 O17 K7 105.0(4) . . ?
V1 O17 K7 104.7(4) . . ?
W5 O18 K9 146.8(5) . . ?
W5 O19 W5 145.6(7) 7_565 . ?
W5 O19 K3 106.6(4) 7_565 . ?
W5 O19 K3 106.6(4) . . ?
W6 O20 V1 143.7(6) . 6_556 ?
W6 O20 K7 105.2(4) . 6_556 ?
V1 O20 K7 105.5(4) 6_556 6_556 ?
W6 O21 W6 145.1(7) . 7_565 ?
W6 O21 K2 107.4(3) . . ?
W6 O21 K2 107.4(3) 7_565 . ?
W6 O22 W7 120.4(4) . . ?
W6 O22 K7 97.6(4) . 6_556 ?
W7 O22 K7 101.0(3) . 6_556 ?
W10 O23 W6 120.8(4) . . ?
W10 O23 K6 95.7(4) . . ?
W6 O23 K6 122.6(4) . . ?
W10 O23 K2 110.5(4) . . ?
W6 O23 K2 97.5(3) . . ?
K6 O23 K2 109.9(3) . . ?
As2 O24 W10 134.5(4) . . ?
As2 O24 W6 117.0(4) . . ?
W10 O24 W6 93.1(3) . . ?
As2 O24 W7 117.2(4) . . ?
W10 O24 W7 93.0(3) . . ?
W6 O24 W7 92.1(3) . . ?
W7 O26 V2A 145.8(6) . 6_556 ?
W7 O26 V2B 151.4(6) . 6_556 ?
V2A O26 V2B 27.4(4) 6_556 6_556 ?
W7 O26 K7 106.5(4) . 6_556 ?
V2A O26 K7 103.9(4) 6_556 6_556 ?
V2B O26 K7 99.6(5) 6_556 6_556 ?
W7 O28 W9 145.3(5) . . ?
W7 O28 K9 106.2(4) . 5_656 ?
W9 O28 K9 106.6(4) . 5_656 ?
W10 O29 W7 119.8(4) . . ?
W10 O29 K9 102.0(4) . 5_656 ?
W7 O29 K9 104.2(4) . 5_656 ?
W10 O29 K6 80.4(3) . . ?
W7 O29 K6 121.1(4) . . ?
K9 O29 K6 126.3(3) 5_656 . ?
W8 O30 K8 150.4(9) . 5_656 ?
W8 O31 W9 120.6(4) . . ?
W8 O31 K9 101.4(4) . 5_656 ?
W9 O31 K9 105.5(4) . 5_656 ?
W10 O32 W8 151.9(5) . . ?
W10 O32 K9 103.4(4) . 5_656 ?
W8 O32 K9 102.9(4) . 5_656 ?
As2 O33 W9 118.2(4) . . ?
As2 O33 W9 118.2(4) . 7_565 ?
W9 O33 W9 92.5(4) . 7_565 ?
As2 O33 W8 132.9(6) . . ?
W9 O33 W8 92.8(3) . . ?
W9 O33 W8 92.8(3) 7_565 . ?
W9 O34 K7 159.3(6) . 5_656 ?
W9 O35 V2A 143.8(5) . 6_556 ?
W9 O35 V2B 151.4(6) . 6_556 ?
V2A O35 V2B 27.0(4) 6_556 6_556 ?
W9 O35 K5 106.9(4) . 2 ?
V2A O35 K5 105.2(4) 6_556 2 ?
V2B O35 K5 99.9(5) 6_556 2 ?
W9 O36 W9 119.6(6) . 7_565 ?
W9 O36 K5 97.9(4) . 2 ?
W9 O36 K5 97.9(4) 7_565 2 ?
W10 O37 K3 106.9(5) . . ?
W10 O37 K6 90.4(4) . . ?
K3 O37 K6 132.1(4) . . ?
W10 O38 W10 149.8(7) 7_565 . ?
W10 O38 K3 98.8(3) 7_565 . ?
W10 O38 K3 98.8(3) . . ?
W10 O38 K2 102.6(4) 7_565 . ?
W10 O38 K2 102.6(4) . . ?
K3 O38 K2 87.3(3) . . ?
K8 O40 K4 79.2(3) . . ?
K8 O40 K6 83.0(3) . . ?
K4 O40 K6 161.8(4) . . ?
K4 O41 K8 74.4(3) . . ?
K9 O42 K8 123.6(5) . . ?
K9 O42 K6 156.8(5) . . ?
K8 O42 K6 72.4(4) . . ?
K8 O43 K6 82.2(4) . . ?
K8 O43 K6 82.2(4) . 7 ?
K6 O43 K6 164.4(7) . 7 ?
K6 O45 K8 78.8(6) . . ?
K5 O46 K6 126.8(11) . . ?
K9 O47 K9 127.3(15) 5_656 . ?
O49 O49 V2B 148(3) 7_565 . ?
O49 O49 V2B 20.6(14) 7_565 7_565 ?
V2B O49 V2B 127(4) . 7_565 ?

loop_
_geom_bond_atom_site_label_1
_geom_bond_atom_site_label_2
_geom_bond_distance
_geom_bond_site_symmetry_2
_geom_bond_publ_flag
W1 O6 1.710(8) . ?
W1 O5 1.890(8) . ?
W1 O1 1.893(8) . ?
W1 O2 1.936(3) . ?
W1 O3 1.940(8) . ?
W1 O4 2.363(8) . ?
W1 K2 3.720(5) . ?
W1 K3 3.819(5) . ?
W1 K1 3.8596(5) . ?
W2 O9 1.735(9) . ?
W2 O7 1.795(9) . ?
W2 O8 1.918(8) . ?
W2 O10 1.965(8) . ?
W2 O5 2.051(8) . ?
W2 O4 2.353(7) . ?
W2 K7 3.777(3) . ?
W2 K1 3.9614(5) . ?
W3 O11 1.736(12) . ?
W3 O12 1.912(8) . ?
W3 O12 1.912(8) 7_565 ?
W3 O3 1.924(8) 7_565 ?
W3 O3 1.924(8) . ?
W3 O13 2.372(11) . ?
W3 K1 3.7647 . ?
W3 K1 3.7647 3_655 ?
W4 O14 1.734(8) . ?
W4 O15 1.797(8) . ?
W4 O8 1.935(8) 5_655 ?
W4 O16 1.957(6) . ?
W4 O12 2.026(9) 5_655 ?
W4 O13 2.336(7) 5_655 ?
W4 K5 3.789(5) . ?
W4 K1 3.8730(5) . ?
W5 O18 1.731(9) . ?
W5 O17 1.805(9) . ?
W5 O19 1.924(4) . ?
W5 O10 1.957(8) . ?
W5 O1 2.031(8) . ?
W5 O4 2.347(7) . ?
W5 K7 3.787(4) . ?
W5 K3 3.924(5) . ?
W6 O25 1.724(9) . ?
W6 O20 1.816(10) . ?
W6 O21 1.936(4) . ?
W6 O22 1.949(9) . ?
W6 O23 2.008(9) . ?
W6 O24 2.351(8) . ?
W6 K7 3.778(4) 6_556 ?
W6 K2 3.811(5) . ?
W7 O27 1.738(10) . ?
W7 O26 1.806(10) . ?
W7 O28 1.919(9) . ?
W7 O22 1.957(8) . ?
W7 O29 2.037(9) . ?
W7 O24 2.357(8) . ?
W7 K7 3.870(3) 6_556 ?
W7 K9 3.954(6) 5_656 ?
W8 O30 1.716(13) . ?
W8 O31 1.905(9) . ?
W8 O31 1.905(9) 7_565 ?
W8 O32 1.928(9) . ?
W8 O32 1.928(9) 7_565 ?
W8 O33 2.371(12) . ?
W8 K9 3.794(6) 3_656 ?
W8 K9 3.794(6) 5_656 ?
W9 O34 1.727(9) . ?
W9 O35 1.830(9) . ?
W9 O28 1.945(9) . ?
W9 O36 1.964(6) . ?
W9 O31 2.030(9) . ?
W9 O33 2.350(7) . ?
W9 K5 3.747(4) 2 ?
W9 K9 3.982(6) 5_656 ?
W10 O37 1.727(10) . ?
W10 O29 1.899(9) . ?
W10 O23 1.907(9) . ?
W10 O32 1.925(9) . ?
W10 O38 1.931(3) . ?
W10 O24 2.338(8) . ?
W10 K6 3.577(3) . ?
W10 K9 3.803(5) 5_656 ?
W10 K3 3.868(5) . ?
W10 K2 4.068(5) . ?
As1 O4 1.796(8) 7_565 ?
As1 O4 1.796(8) . ?
As1 O13 1.805(11) . ?
As2 O33 1.781(11) . ?
As2 O24 1.808(8) 7_565 ?
As2 O24 1.808(8) . ?
V1 O39 1.735(19) . ?
V1 O17 1.978(9) . ?
V1 O17 1.978(9) 7_565 ?
V1 O20 1.978(10) 4 ?
V1 O20 1.978(10) 6_656 ?
V1 K7 3.897(4) . ?
V1 K7 3.897(4) 7_565 ?
V2A V2B 0.958(14) . ?
V2A O50 1.760(13) . ?
V2A O26 1.982(10) 6_656 ?
V2A O7 2.009(10) . ?
V2A O15 2.016(10) 5_655 ?
V2A O35 2.038(10) 6_656 ?
V2A K5 3.855(6) 5_655 ?
V2A K7 3.928(6) . ?
V2B O49 1.58(5) . ?
V2B O26 2.051(14) 6_656 ?
V2B O35 2.064(14) 6_656 ?
V2B O15 2.070(15) 5_655 ?
V2B O7 2.087(13) . ?
V2B O49 2.40(8) 7_565 ?
V2B K5 3.738(12) 5_655 ?
V2B K7 3.863(11) . ?
K1 O12 2.839(8) 5_655 ?
K1 O12 2.839(8) . ?
K1 O3 2.874(8) . ?
K1 O3 2.874(8) 5_655 ?
K1 O8 2.886(8) . ?
K1 O8 2.886(8) 5_655 ?
K1 O5 2.979(8) . ?
K1 O5 2.979(8) 5_655 ?
K1 W3 3.7647 5_655 ?
K1 W1 3.8596(5) 5_655 ?
K2 O21 2.755(13) . ?
K2 O44 2.872(16) . ?
K2 O44 2.872(16) 7_565 ?
K2 O6 2.957(9) 7_565 ?
K2 O6 2.957(9) . ?
K2 O2 2.978(12) . ?
K2 O23 2.986(10) 7_565 ?
K2 O23 2.986(10) . ?
K2 O38 3.183(14) . ?
K2 W1 3.720(5) 7_565 ?
K3 O2 2.915(12) . ?
K3 O1 2.911(9) 7_565 ?
K3 O1 2.911(9) . ?
K3 O19 2.914(13) . ?
K3 O37 2.996(12) . ?
K3 O37 2.996(12) 7_565 ?
K3 O38 3.068(13) . ?
K3 W1 3.819(5) 7_565 ?
K3 W10 3.868(5) 7_565 ?
K3 W5 3.924(5) 7_565 ?
K4 O9 2.713(9) . ?
K4 O9 2.713(9) 7 ?
K4 O41 2.820(12) . ?
K4 O41 2.820(12) 7 ?
K4 O11 2.838(13) 5_655 ?
K4 O40 2.984(12) 7 ?
K4 O40 2.984(12) . ?
K4 K8 3.685(8) . ?
K5 O46 2.69(3) . ?
K5 O46 2.69(3) 7 ?
K5 O35 2.781(9) 8_655 ?
K5 O35 2.781(9) 2_554 ?
K5 O15 2.841(9) 7 ?
K5 O15 2.841(9) . ?
K5 O36 2.933(15) 2_554 ?
K5 O16 2.993(14) . ?
K5 V2B 3.738(12) 3_645 ?
K5 V2B 3.738(12) 5_655 ?
K5 W9 3.747(4) 8_655 ?
K5 W9 3.747(4) 2_554 ?
K6 O14 2.679(9) . ?
K6 O6 2.761(9) . ?
K6 O23 2.843(10) . ?
K6 O45 2.96(2) . ?
K6 O43 2.952(4) . ?
K6 O40 2.988(11) . ?
K6 O37 3.121(12) . ?
K6 O29 3.363(9) . ?
K6 O42 3.358(18) . ?
K6 O46 3.39(3) . ?
K6 K8 3.834(5) . ?
K7 O20 2.869(10) 6_656 ?
K7 O34 2.868(9) 5_656 ?
K7 O48 2.84(5) . ?
K7 O7 2.887(9) . ?
K7 O17 2.894(10) . ?
K7 O26 2.949(10) 6_656 ?
K7 O10 2.953(9) . ?
K7 O22 2.987(10) 6_656 ?
K7 W6 3.778(4) 6_656 ?
K8 O30 2.699(14) 5_656 ?
K8 O40 2.794(10) 7 ?
K8 O40 2.794(10) . ?
K8 O43 2.879(19) . ?
K8 O45 3.08(3) 7 ?
K8 O45 3.08(3) . ?
K8 O42 3.125(16) . ?
K8 O42 3.125(16) 7 ?
K8 O41 3.252(13) . ?
K8 O41 3.252(13) 7 ?
K9 O18 2.732(11) . ?
K9 O32 2.864(11) 5_656 ?
K9 O29 2.925(10) 5_656 ?
K9 O31 2.927(11) 5_656 ?
K9 O47 2.92(5) 5_656 ?
K9 O28 2.962(11) 5_656 ?
K9 O42 3.045(19) . ?
K9 O47 3.22(5) . ?
K9 W8 3.794(6) 5_656 ?
K9 W10 3.803(5) 5_656 ?
K9 W7 3.954(6) 5_656 ?
K9 W9 3.982(6) 5_656 ?
O2 W1 1.936(3) 7_565 ?
O8 W4 1.935(8) 5_655 ?
O11 K4 2.838(13) 5_655 ?
O12 W4 2.026(9) 5_655 ?
O13 W4 2.336(7) 3_655 ?
O13 W4 2.336(7) 5_655 ?
O15 V2A 2.016(10) 5_655 ?
O15 V2B 2.070(15) 5_655 ?
O16 W4 1.957(6) 7 ?
O19 W5 1.924(4) 7_565 ?
O20 V1 1.978(10) 6_556 ?
O20 K7 2.869(10) 6_556 ?
O21 W6 1.936(4) 7_565 ?
O22 K7 2.987(10) 6_556 ?
O26 V2A 1.982(10) 6_556 ?
O26 V2B 2.051(14) 6_556 ?
O26 K7 2.949(10) 6_556 ?
O28 K9 2.962(11) 5_656 ?
O29 K9 2.925(10) 5_656 ?
O30 K8 2.699(14) 5_656 ?
O31 K9 2.927(11) 5_656 ?
O32 K9 2.864(11) 5_656 ?
O33 W9 2.350(7) 7_565 ?
O34 K7 2.868(9) 5_656 ?
O35 V2A 2.038(10) 6_556 ?
O35 V2B 2.064(14) 6_556 ?
O35 K5 2.781(9) 2 ?
O36 W9 1.964(6) 7_565 ?
O36 K5 2.933(15) 2 ?
O38 W10 1.931(3) 7_565 ?
O43 K6 2.952(4) 7 ?
O47 K9 2.92(5) 5_656 ?
O49 O49 0.91(13) 7_565 ?
O49 V2B 2.40(8) 7_565 ?
